data_1566805
loop_
_publ_author_name
'Begam, Hasina Mamataj'
'Nandi, Shantanu'
'Jana, Ranjan'

_publ_section_title
;
 Directing group switch in copper-catalyzed electrophilic C--H
 amination/migratory annulation cascade: divergent access to
 benzimidazolone/benzimidazole
;
_journal_name_full 'Chemical Science'
_journal_paper_doi 10.1039/D2SC01420C
_journal_year 2022
_chemical_compound_source synthetic
_chemical_formula_moiety 'C23 H17 N3'
_chemical_formula_sum 'C23 H17 N3'
_chemical_formula_weight 335.41
_chemical_melting_point 414
_chemical_name_common 3-benzyl-2-(pyridin-2-yl)-3H-naphtho[1,2-d]imidazole
_chemical_properties_physical Light-sensitive
_space_group_crystal_system monoclinic
_space_group_IT_number 14
_space_group_name_Hall '-P 2yn'
_space_group_name_H-M_alt 'P 1 21/n 1'
_symmetry_Int_Tables_number 14
_atom_sites_solution_primary direct
_audit_creation_date 2019-08-09
_audit_creation_method
;
Olex2 1.2
(compiled 2017.08.10 svn.r3458 for OlexSys, GUI svn.r5381)
;
_audit_update_record
;
2020-08-25 deposited with the CCDC.	2022-04-14 downloaded from the CCDC.
;
_cell_angle_alpha 90
_cell_angle_beta 90.457(2)
_cell_angle_gamma 90
_cell_formula_units_Z 4
_cell_length_a 11.8246(5)
_cell_length_b 8.7668(4)
_cell_length_c 16.2183(7)
_cell_measurement_reflns_used 7005
_cell_measurement_temperature 298
_cell_measurement_theta_max 66.522
_cell_measurement_theta_min 5.455
_cell_volume 1681.20(13)
_computing_cell_refinement 'SAINT V8.38A (?, 2016)'
_computing_data_reduction 'SAINT V8.38A (?, 2016)'
_computing_molecular_graphics 'Olex2 (Dolomanov et al., 2009)'
_computing_publication_material 'Olex2 (Dolomanov et al., 2009)'
_computing_structure_refinement 'olex2.refine (Bourhis et al., 2015)'
_computing_structure_solution 'SIR2004 (Burla et al., 2007)'
_diffrn_ambient_temperature 298
_diffrn_measured_fraction_theta_full 0.9875
_diffrn_measured_fraction_theta_max 0.9875
_diffrn_measurement_device_type 'Bruker APEX-II CCD'
_diffrn_measurement_method '\f and \w scans'
_diffrn_radiation_type 'Cu K\a'
_diffrn_radiation_wavelength 1.54178
_diffrn_reflns_av_R_equivalents 0.0772
_diffrn_reflns_av_unetI/netI 0.0536
_diffrn_reflns_limit_h_max 13
_diffrn_reflns_limit_h_min -14
_diffrn_reflns_limit_k_max 10
_diffrn_reflns_limit_k_min -10
_diffrn_reflns_limit_l_max 19
_diffrn_reflns_limit_l_min -18
_diffrn_reflns_number 16494
_diffrn_reflns_theta_full 66.6097
_diffrn_reflns_theta_max 66.61
_diffrn_reflns_theta_min 5.46
_diffrn_standards_number 0
_exptl_absorpt_coefficient_mu 0.618
_exptl_absorpt_correction_T_max 0.7528
_exptl_absorpt_correction_T_min 0.5796
_exptl_absorpt_correction_type multi-scan
_exptl_absorpt_process_details
'SADABS-2016/2 (Bruker,2016/2) was used for absorption correction. wR2(int) was 0.1419 before and 0.0939 after correction. The Ratio of minimum to maximum transmission is 0.7699. The \l/2 correction factor is Not present.'
_exptl_crystal_colour white
_exptl_crystal_colour_primary white
_exptl_crystal_density_diffrn 1.3251
_exptl_crystal_description BLOCK
_exptl_crystal_F_000 706.0166
_exptl_crystal_recrystallization_method 'Re-crystallisation from solvent: dichloromethne, petroleum ether'
_exptl_crystal_size_max 0.35
_exptl_crystal_size_mid 0.29
_exptl_crystal_size_min 0.28
_refine_diff_density_max 0.2797
_refine_diff_density_min -0.3376
_refine_diff_density_rms 0.0865
_refine_ls_d_res_high 0.8399
_refine_ls_d_res_low 8.1089
_refine_ls_goodness_of_fit_ref 1.0730
_refine_ls_hydrogen_treatment constr
_refine_ls_matrix_type full
_refine_ls_number_constraints 33
_refine_ls_number_parameters 235
_refine_ls_number_reflns 2930
_refine_ls_number_restraints 0
_refine_ls_restrained_S_all 1.0730
_refine_ls_R_factor_all 0.0627
_refine_ls_R_factor_gt 0.0584
_refine_ls_shift/su_max 0.0010
_refine_ls_shift/su_mean 0.0003
_refine_ls_structure_factor_coef Fsqd
_refine_ls_weighting_details 'w=1/[\s^2^(Fo^2^)+(0.0633P)^2^+1.2123P] where P=(Fo^2^+2Fc^2^)/3'
_refine_ls_weighting_scheme calc
_refine_ls_wR_factor_gt 0.1416
_refine_ls_wR_factor_ref 0.1448
_reflns_Friedel_coverage 0.0
_reflns_limit_h_max 11
_reflns_limit_h_min -14
_reflns_limit_k_max 10
_reflns_limit_k_min 0
_reflns_limit_l_max 19
_reflns_limit_l_min -10
_reflns_number_gt 2724
_reflns_number_total 2930
_reflns_threshold_expression I>=2u(I)
_cod_data_source_file d2sc01420c2.cif
_cod_data_source_block K_101_0m_a
_cod_original_sg_symbol_Hall '-P 2ybc (x-z,y,z)'
_cod_database_code 1566805
_olex2_refinement_description
;
1. Fixed Uiso
 At 1.2 times of:
  All C(H) groups, All C(H,H) groups
2.a Secondary CH2 refined with riding coordinates:
 C00D(H00c,H00d)
2.b Aromatic/amide H refined with riding coordinates:
 C009(H009), C00I(H00I), C00H(H00H), C00K(H00K), C00B(H00B), C00N(H00N),
 C00A(H00A), C00F(H00F), C00G(H00G), C00L(H00L), C00J(H00J), C00O(H00O),
 C00Q(H00Q), C00P(H00P), C00M(H00M)
;
_olex2_submission_special_instructions 'No special instructions were received'

loop_
_space_group_symop_id
_space_group_symop_operation_xyz
1 x,y,z
2 -x+1/2,y+1/2,-z+1/2
3 -x,-y,-z
4 x-1/2,-y-1/2,z-1/2

loop_
_atom_site_label
_atom_site_type_symbol
_atom_site_fract_x
_atom_site_fract_y
_atom_site_fract_z
_atom_site_U_iso_or_equiv
_atom_site_adp_type
_atom_site_occupancy
_atom_site_refinement_flags_posn
N001 N 0.47945(13) 0.53079(18) 0.62986(10) 0.0210(4) Uani 1.000000 .
N002 N 0.37561(13) 0.70720(19) 0.56309(10) 0.0214(4) Uani 1.000000 .
N003 N 0.67708(13) 0.6388(2) 0.53905(11) 0.0255(4) Uani 1.000000 .
C004 C 0.30684(16) 0.6241(2) 0.61478(12) 0.0203(4) Uani 1.000000 .
C005 C 0.18824(16) 0.6390(2) 0.62876(12) 0.0205(4) Uani 1.000000 .
C006 C 0.14013(16) 0.5358(2) 0.68628(13) 0.0221(4) Uani 1.000000 .
C007 C 0.62402(16) 0.5106(2) 0.74188(13) 0.0212(4) Uani 1.000000 .
C008 C 0.36973(16) 0.5150(2) 0.65666(12) 0.0203(4) Uani 1.000000 .
C009 C 0.32264(17) 0.4138(2) 0.71467(12) 0.0224(4) Uani 1.000000 .
C00A C 0.57123(16) 0.6242(2) 0.78708(13) 0.0237(5) Uani 1.000000 .
C00B C 0.72273(17) 0.6215(2) 0.88743(13) 0.0270(5) Uani 1.000000 .
C00C C 0.57625(16) 0.7065(2) 0.52727(12) 0.0215(4) Uani 1.000000 .
C00D C 0.57377(16) 0.4420(2) 0.66393(13) 0.0225(5) Uani 1.000000 .
C00E C 0.47796(16) 0.6485(2) 0.57337(12) 0.0207(4) Uani 1.000000 .
C00F C 0.11956(16) 0.7516(2) 0.59125(13) 0.0236(5) Uani 1.000000 .
C00G C 0.00655(16) 0.7603(2) 0.60914(13) 0.0263(5) Uani 1.000000 .
C00H C 0.72620(16) 0.4515(2) 0.77109(13) 0.0255(5) Uani 1.000000 .
C00I C 0.20948(17) 0.4250(2) 0.72801(13) 0.0240(5) Uani 1.000000 .
C00J C 0.02325(17) 0.5470(2) 0.70247(13) 0.0251(5) Uani 1.000000 .
C00K C 0.77443(17) 0.5069(3) 0.84323(13) 0.0275(5) Uani 1.000000 .
C00L C -0.04277(17) 0.6561(2) 0.66433(14) 0.0276(5) Uani 1.000000 .
C00M C 0.56063(17) 0.8275(2) 0.47290(13) 0.0255(5) Uani 1.000000 .
C00N C 0.62034(17) 0.6798(2) 0.85959(14) 0.0273(5) Uani 1.000000 .
C00O C 0.76417(17) 0.6938(3) 0.49567(14) 0.0283(5) Uani 1.000000 .
C00P C 0.65242(18) 0.8847(2) 0.43105(14) 0.0299(5) Uani 1.000000 .
C00Q C 0.75677(18) 0.8156(3) 0.44261(14) 0.0300(5) Uani 1.000000 .
H009 H 0.36696(17) 0.3426(2) 0.74255(12) 0.0268(5) Uiso 1.000000 R
H00I H 0.17593(17) 0.3588(2) 0.76537(13) 0.0288(5) Uiso 1.000000 R
H00H H 0.76224(16) 0.3744(2) 0.74197(13) 0.0306(6) Uiso 1.000000 R
H00K H 0.84255(17) 0.4664(3) 0.86210(13) 0.0330(6) Uiso 1.000000 R
H00B H 0.75617(17) 0.6591(2) 0.93536(13) 0.0324(6) Uiso 1.000000 R
H00N H 0.58432(17) 0.7562(2) 0.88931(14) 0.0328(6) Uiso 1.000000 R
H00A H 0.50245(16) 0.6637(2) 0.76884(13) 0.0284(5) Uiso 1.000000 R
H00F H 0.15113(16) 0.8202(2) 0.55424(13) 0.0283(5) Uiso 1.000000 R
H00G H -0.03783(16) 0.8355(2) 0.58464(13) 0.0316(6) Uiso 1.000000 R
H00L H -0.11984(17) 0.6609(2) 0.67502(14) 0.0331(6) Uiso 1.000000 R
H00J H -0.00973(17) 0.4797(2) 0.73949(13) 0.0301(6) Uiso 1.000000 R
H00O H 0.83406(17) 0.6463(3) 0.50191(14) 0.0340(6) Uiso 1.000000 R
H00Q H 0.82031(18) 0.8509(3) 0.41509(14) 0.0360(6) Uiso 1.000000 R
H00P H 0.64448(18) 0.9678(2) 0.39584(14) 0.0359(6) Uiso 1.000000 R
H00M H 0.48912(17) 0.8694(2) 0.46487(13) 0.0306(6) Uiso 1.000000 R
H00c H 0.54758(16) 0.3396(2) 0.67588(13) 0.0270(5) Uiso 1.000000 R
H00d H 0.63249(16) 0.4343(2) 0.62272(13) 0.0270(5) Uiso 1.000000 R

loop_
_atom_site_aniso_label
_atom_site_aniso_U_11
_atom_site_aniso_U_22
_atom_site_aniso_U_33
_atom_site_aniso_U_12
_atom_site_aniso_U_13
_atom_site_aniso_U_23
N001 0.0178(8) 0.0218(9) 0.0233(9) 0.0007(6) -0.0020(7) -0.0012(7)
N002 0.0194(8) 0.0226(8) 0.0223(9) -0.0005(6) -0.0018(7) -0.0012(7)
N003 0.0204(8) 0.0282(9) 0.0279(10) -0.0013(7) -0.0023(7) -0.0049(8)
C004 0.0208(9) 0.0185(9) 0.0216(10) -0.0002(7) -0.0030(8) -0.0025(8)
C005 0.0212(9) 0.0208(10) 0.0194(10) 0.0001(7) -0.0031(8) -0.0033(8)
C006 0.0232(10) 0.0200(10) 0.0232(10) -0.0001(8) -0.0026(8) -0.0041(8)
C007 0.0184(9) 0.0211(10) 0.0240(11) -0.0018(7) -0.0004(8) 0.0027(8)
C008 0.0194(9) 0.0210(10) 0.0207(10) 0.0003(7) -0.0023(8) -0.0037(8)
C009 0.0259(10) 0.0209(10) 0.0203(10) 0.0015(8) -0.0026(8) 0.0012(8)
C00A 0.0205(9) 0.0237(10) 0.0267(11) 0.0003(8) -0.0035(8) 0.0002(9)
C00B 0.0267(10) 0.0321(11) 0.0223(11) -0.0079(8) -0.0027(9) 0.0018(9)
C00C 0.0210(9) 0.0218(10) 0.0217(10) -0.0024(7) -0.0028(8) -0.0056(8)
C00D 0.0204(9) 0.0207(10) 0.0264(11) 0.0030(7) -0.0029(8) 0.0005(8)
C00E 0.0219(9) 0.0185(10) 0.0217(10) -0.0010(7) -0.0026(8) -0.0017(8)
C00F 0.0223(10) 0.0224(10) 0.0260(11) 0.0001(8) -0.0027(8) -0.0013(8)
C00G 0.0217(10) 0.0270(11) 0.0302(12) 0.0030(8) -0.0064(9) -0.0031(9)
C00H 0.0201(9) 0.0282(11) 0.0281(11) 0.0020(8) -0.0011(8) -0.0002(9)
C00I 0.0277(10) 0.0215(10) 0.0229(11) -0.0024(8) -0.0018(8) 0.0006(8)
C00J 0.0241(10) 0.0239(10) 0.0273(11) -0.0045(8) 0.0017(9) -0.0033(9)
C00K 0.0183(9) 0.0383(12) 0.0259(11) -0.0003(8) -0.0051(8) 0.0050(9)
C00L 0.0206(10) 0.0282(11) 0.0338(12) 0.0000(8) -0.0012(9) -0.0053(10)
C00M 0.0250(10) 0.0252(11) 0.0261(11) -0.0010(8) -0.0020(9) -0.0025(9)
C00N 0.0278(10) 0.0250(11) 0.0292(12) -0.0018(8) -0.0021(9) -0.0035(9)
C00O 0.0201(10) 0.0329(12) 0.0320(12) -0.0031(8) -0.0006(9) -0.0088(10)
C00P 0.0341(11) 0.0254(11) 0.0303(12) -0.0056(9) 0.0011(9) -0.0012(9)
C00Q 0.0271(11) 0.0324(12) 0.0305(12) -0.0090(9) 0.0036(9) -0.0073(10)

loop_
_atom_type_symbol
_atom_type_scat_dispersion_real
_atom_type_scat_dispersion_imag
_atom_type_scat_Cromer_Mann_a1
_atom_type_scat_Cromer_Mann_a2
_atom_type_scat_Cromer_Mann_a3
_atom_type_scat_Cromer_Mann_a4
_atom_type_scat_Cromer_Mann_b1
_atom_type_scat_Cromer_Mann_b2
_atom_type_scat_Cromer_Mann_b3
_atom_type_scat_Cromer_Mann_b4
_atom_type_scat_Cromer_Mann_c
_atom_type_scat_source
_atom_type_scat_dispersion_source
H 0.00000 0.00000 0.49300 0.32291 0.14019 0.04081 10.51090 26.12570 3.14236 57.79970 0.0030380000826 'International Tables Volume C Table 6.1.1.4 (pp. 500-502)' 'Henke, Gullikson and Davis, At. Data and Nucl. Data Tables, 1993, 54, 2'
C 0.01920 0.00962 2.31000 1.02000 1.58860 0.86500 20.84390 10.20750 0.56870 51.65120 0.215599998832 'International Tables Volume C Table 6.1.1.4 (pp. 500-502)' 'Henke, Gullikson and Davis, At. Data and Nucl. Data Tables, 1993, 54, 2'
N 0.03256 0.01839 12.21260 3.13220 2.01250 1.16630 0.00570 9.89330 28.99750 0.58260 -11.5290002823 'International Tables Volume C Table 6.1.1.4 (pp. 500-502)' 'Henke, Gullikson and Davis, At. Data and Nucl. Data Tables, 1993, 54, 2'

loop_
_geom_angle_atom_site_label_1
_geom_angle_atom_site_label_2
_geom_angle_atom_site_label_3
_geom_angle
_geom_angle_site_symmetry_1
_geom_angle_site_symmetry_3
_geom_angle_publ_flag
C00D N001 C008 122.90(16) . . ?
C00E N001 C008 106.11(16) . . ?
C00E N001 C00D 130.81(16) . . ?
C00E N002 C004 105.10(16) . . ?
C00O N003 C00C 116.81(19) . . ?
C005 C004 N002 129.17(18) . . ?
C008 C004 N002 110.21(16) . . ?
C008 C004 C005 120.62(18) . . ?
C006 C005 C004 116.36(18) . . ?
C00F C005 C004 123.89(18) . . ?
C00F C005 C006 119.72(18) . . ?
C00I C006 C005 120.63(18) . . ?
C00J C006 C005 118.34(18) . . ?
C00J C006 C00I 121.02(19) . . ?
C00D C007 C00A 123.35(17) . . ?
C00H C007 C00A 118.64(19) . . ?
C00H C007 C00D 117.96(18) . . ?
C004 C008 N001 106.18(17) . . ?
C009 C008 N001 130.61(18) . . ?
C009 C008 C004 123.20(18) . . ?
C00I C009 C008 117.02(18) . . ?
H009 C009 C008 121.49(11) . . ?
H009 C009 C00I 121.49(12) . . ?
C00N C00A C007 120.65(19) . . ?
H00A C00A C007 119.67(12) . . ?
H00A C00A C00N 119.67(12) . . ?
C00N C00B C00K 119.3(2) . . ?
H00B C00B C00K 120.37(12) . . ?
H00B C00B C00N 120.37(13) . . ?
C00E C00C N003 118.49(18) . . ?
C00M C00C N003 122.67(18) . . ?
C00M C00C C00E 118.83(18) . . ?
C007 C00D N001 113.32(16) . . ?
H00c C00D N001 108.91(10) . . ?
H00c C00D C007 108.91(11) . . ?
H00d C00D N001 108.91(10) . . ?
H00d C00D C007 108.91(10) . . ?
H00d C00D H00c 107.7 . . ?
N002 C00E N001 112.40(17) . . ?
C00C C00E N001 125.97(17) . . ?
C00C C00E N002 121.63(18) . . ?
C00G C00F C005 120.34(19) . . ?
H00F C00F C005 119.83(11) . . ?
H00F C00F C00G 119.83(13) . . ?
C00L C00G C00F 120.51(19) . . ?
H00G C00G C00F 119.75(13) . . ?
H00G C00G C00L 119.75(12) . . ?
C00K C00H C007 120.44(19) . . ?
H00H C00H C007 119.78(12) . . ?
H00H C00H C00K 119.78(12) . . ?
C009 C00I C006 122.16(19) . . ?
H00I C00I C006 118.92(11) . . ?
H00I C00I C009 118.92(12) . . ?
C00L C00J C006 121.11(19) . . ?
H00J C00J C006 119.45(12) . . ?
H00J C00J C00L 119.45(12) . . ?
C00H C00K C00B 120.86(19) . . ?
H00K C00K C00B 119.57(12) . . ?
H00K C00K C00H 119.57(12) . . ?
C00J C00L C00G 119.96(18) . . ?
H00L C00L C00G 120.02(12) . . ?
H00L C00L C00J 120.02(12) . . ?
C00P C00M C00C 119.2(2) . . ?
H00M C00M C00C 120.39(12) . . ?
H00M C00M C00P 120.39(13) . . ?
C00B C00N C00A 120.1(2) . . ?
H00N C00N C00A 119.93(12) . . ?
H00N C00N C00B 119.93(13) . . ?
C00Q C00O N003 124.2(2) . . ?
H00O C00O N003 117.89(12) . . ?
H00O C00O C00Q 117.89(12) . . ?
C00Q C00P C00M 118.5(2) . . ?
H00P C00P C00M 120.73(13) . . ?
H00P C00P C00Q 120.73(13) . . ?
C00P C00Q C00O 118.5(2) . . ?
H00Q C00Q C00O 120.76(12) . . ?
H00Q C00Q C00P 120.76(13) . . ?

loop_
_geom_bond_atom_site_label_1
_geom_bond_atom_site_label_2
_geom_bond_distance
_geom_bond_site_symmetry_2
_geom_bond_publ_flag
N001 C008 1.379(2) . ?
N001 C00D 1.465(2) . ?
N001 C00E 1.380(3) . ?
N002 C004 1.381(3) . ?
N002 C00E 1.324(2) . ?
N003 C00C 1.344(3) . ?
N003 C00O 1.341(3) . ?
C004 C005 1.428(3) . ?
C004 C008 1.386(3) . ?
C005 C006 1.422(3) . ?
C005 C00F 1.413(3) . ?
C006 C00I 1.437(3) . ?
C006 C00J 1.412(3) . ?
C007 C00A 1.388(3) . ?
C007 C00D 1.517(3) . ?
C007 C00H 1.394(3) . ?
C008 C009 1.411(3) . ?
C009 C00I 1.361(3) . ?
C009 H009 0.9300 . ?
C00A C00N 1.395(3) . ?
C00A H00A 0.9300 . ?
C00B C00K 1.379(3) . ?
C00B C00N 1.387(3) . ?
C00B H00B 0.9300 . ?
C00C C00E 1.477(3) . ?
C00C C00M 1.391(3) . ?
C00D H00c 0.9700 . ?
C00D H00d 0.9700 . ?
C00F C00G 1.372(3) . ?
C00F H00F 0.9300 . ?
C00G C00L 1.408(3) . ?
C00G H00G 0.9300 . ?
C00H C00K 1.385(3) . ?
C00H H00H 0.9300 . ?
C00I H00I 0.9300 . ?
C00J C00L 1.378(3) . ?
C00J H00J 0.9300 . ?
C00K H00K 0.9300 . ?
C00L H00L 0.9300 . ?
C00M C00P 1.379(3) . ?
C00M H00M 0.9300 . ?
C00N H00N 0.9300 . ?
C00O C00Q 1.374(3) . ?
C00O H00O 0.9300 . ?
C00P C00Q 1.386(3) . ?
C00P H00P 0.9300 . ?
C00Q H00Q 0.9300 . ?
